data_4313195
loop_
_publ_author_name
'Ulrich Kortz'
'Jacqueline Vaissermann'
'Ren\'e Thouvenot'
'Pierre Gouzerh'

_publ_section_title
;
 Heteropolymolybdates of Phosphate, Phosphonate, and Phosphite
 Functionalized by Glycine
;
_journal_name_full 'Inorganic Chemistry'
_journal_page_first 1135
_journal_page_last 1139
_journal_paper_doi 10.1021/ic0261427
_journal_volume 42
_journal_year 2003
_chemical_compound_source
;
?
;
_chemical_formula_moiety ' C6 H16 Mo6 N3 O27 P1 2- ,( k 1+)2, (H2O)8 '
_chemical_formula_sum 'C6 H32 K2 Mo6 N3 O35 P'
_chemical_formula_weight 1391.2
_chemical_name_systematic
;
 ?
;
_space_group_IT_number 62
_symmetry_cell_setting orthorhombic
_symmetry_space_group_name_Hall '-P 2ac 2n'
_symmetry_space_group_name_H-M 'P n m a'
_atom_sites_solution_hydrogens geom
_atom_sites_solution_primary direct
_audit_creation_date 01-11-19
_audit_creation_method CRYSTALS
_cell_angle_alpha 90
_cell_angle_beta 90
_cell_angle_gamma 90
_cell_formula_units_Z 4
_cell_length_a 14.092(3)
_cell_length_b 20.696(2)
_cell_length_c 12.199(4)
_cell_measurement_reflns_used 25
_cell_measurement_temperature 191
_cell_measurement_theta_max 15.2
_cell_measurement_theta_min 15
_cell_volume 3557.8(14)
_computing_cell_refinement 'CAD-4 software (Enraf-Nonius, 1989)'
_computing_data_collection 'CAD-4 software (Enraf-Nonius, 1989)'
_computing_data_reduction
;
RC93 (Watkin, D.J., Prout, C.K., Lilley, P.M.deQ. 1994)
;
_computing_molecular_graphics
;
 CAMERON (Watkin, Prout & Pearce,  1996)
;
_computing_publication_material
;
CRYSTALS Issue 10 (Watkin, Prout, Carruthers & Betteridge, 1996)
;
_computing_structure_refinement
;
CRYSTALS Issue 10 (Watkin, Prout, Carruthers & Betteridge, 1996)
;
_diffrn_ambient_temperature 191
_diffrn_measurement_device 'Enraf-nonius CAD4 '
_diffrn_measurement_method 2\q/\w
_diffrn_radiation_monochromator graphite
_diffrn_radiation_type 'Mo K\a'
_diffrn_radiation_wavelength 0.71069
_diffrn_reflns_av_R_equivalents none
_diffrn_reflns_limit_h_max 18
_diffrn_reflns_limit_h_min 0
_diffrn_reflns_limit_k_max 27
_diffrn_reflns_limit_k_min 0
_diffrn_reflns_limit_l_max 16
_diffrn_reflns_limit_l_min 0
_diffrn_reflns_number 4780
_diffrn_reflns_theta_max 28
_diffrn_reflns_theta_min 1
_diffrn_standards_decay_% 3.07
_diffrn_standards_interval_time 3600
_diffrn_standards_number 2
_exptl_absorpt_coefficient_mu 2.40
_exptl_absorpt_correction_T_max 1.00
_exptl_absorpt_correction_T_min 0.58
_exptl_absorpt_correction_type DIFABS
_exptl_absorpt_process_details 'refined from delta-F'
_exptl_crystal_colour pink
_exptl_crystal_density_diffrn 2.56
_exptl_crystal_description 'rhombic prism'
_exptl_crystal_F_000 2696
_exptl_crystal_size_max 0.20
_exptl_crystal_size_mid 0.15
_exptl_crystal_size_min 0.15
_refine_diff_density_max 1.38
_refine_diff_density_min -1.22
_refine_ls_extinction_coef 35
_refine_ls_extinction_method 'Larson 1970 Crystallographic Computing eq 22'
_refine_ls_goodness_of_fit_obs 1.2369
_refine_ls_hydrogen_treatment
;
 H atoms placed geometrically after each cycle. One overall
 isotropic thermal parameter refined.
;
_refine_ls_matrix_type full
_refine_ls_number_parameters 149
_refine_ls_number_reflns 3715
_refine_ls_R_factor_obs 0.0398
_refine_ls_shift/esd_max 0.003924
_refine_ls_structure_factor_coef F
_refine_ls_weighting_scheme
;
 Chebychev polynomial (Carruthers & Watkin, 1979)
;
_refine_ls_wR_factor_obs 0.0472
_reflns_number_observed 3715
_reflns_number_total 4392
_reflns_observed_criterion >3.00\s(I)
_cod_data_source_file ic0261427_s1_1.cif
_cod_data_source_block CRYSTALS_cif
_cod_depositor_comments
;
The following automatic conversions were performed:
'_symmetry_cell_setting' value 'Orthorhombic ' changed to 'orthorhombic'
according to '/home/adriana/struct/CIF-dictionaries/cif_core.dic'
dictionary named 'cif_core.dic' version 2.4.1 from 2010-06-29.

Automatic conversion script
Id: cif_fix_enum 1555 2011-01-17 13:19:09Z saulius 

The following automatic conversions were performed:

'_cell_measurement_temperature' value '191K' was changed to '191' -
the value should be numeric and without a unit
designator.

'_diffrn_ambient_temperature' value '191K' was changed
to '191' - the value should be numeric and without a unit designator.

Automatic conversion script
Id: cif_fix_values 1569 2011-02-09 13:29:24Z adriana 

The following automatic conversions were performed:

'_atom_sites_solution_primary' value 'Direct_Methods' was changed to
'direct'.

'_atom_sites_solution_hydrogens' value 'Geometric' was changed to
'geom'.

Automatic conversion script
Id: cif_fix_values 6452 2018-10-05 10:23:21Z andrius 
;
_cod_original_cell_volume 3558(1)
_cod_original_sg_symbol_H-M 'P n m a '
_cod_original_formula_sum ' C6 H32 K2 Mo6 N3 O35 P1 '
_cod_database_code 4313195

loop_
_symmetry_equiv_pos_as_xyz
x,y,z
-x,-y,-z
-x+1/2,y+1/2,z+1/2
x+1/2,-y+1/2,-z+1/2
x,-y+1/2,z
-x,y+1/2,-z
-x+1/2,-y,z+1/2
x+1/2,y,-z+1/2

loop_
_atom_site_aniso_label
_atom_site_aniso_U_11
_atom_site_aniso_U_22
_atom_site_aniso_U_33
_atom_site_aniso_U_23
_atom_site_aniso_U_13
_atom_site_aniso_U_12
MO1 0.0087(2) 0.0093(2) 0.0077(2) -0.0017(1) 0.0010(1) 0.0007(1)
MO2 0.0081(2) 0.0067(2) 0.0108(2) -0.0002(1) 0.0012(1) -0.0000(1)
MO3 0.0114(2) 0.0096(2) 0.0086(2) 0.0010(1) -0.0028(1) 0.0005(1)
K1 0.0133(4) 0.0142(4) 0.0236(5) 0.0030(3) -0.0037(4) -0.0018(3)
P1 0.0075(6) 0.0091(6) 0.0075(6) -0.0000 0.0002(5) -0.0000

loop_
_atom_site_label
_atom_site_fract_x
_atom_site_fract_y
_atom_site_fract_z
_atom_site_U_iso_or_equiv
_atom_site_occupancy
_atom_site_thermal_displace_type
MO1 0.25987(3) 0.66919(2) 0.66495(3) 0.0083 1.0000 Uani
MO2 0.24915(2) 0.58175(2) 0.91853(3) 0.0083 1.0000 Uani
MO3 0.22225(3) 0.66420(2) 1.15477(3) 0.0095 1.0000 Uani
K1 0.02312(7) 0.58078(5) 0.72820(8) 0.0160 1.0000 Uani
P1 0.2033(1) 0.7500 0.9087(1) 0.0080 1.0000 Uani
O1P 0.2493(3) 0.7500 0.7955(3) 0.0085(7) 1.0000 Uiso
O2P 0.2305(2) 0.6890(1) 0.9727(3) 0.0121(6) 1.0000 Uiso
O1A 0.3787(2) 0.6618(1) 0.6916(3) 0.0141(6) 1.0000 Uiso
O1B 0.2425(2) 0.6185(2) 0.5561(3) 0.0162(6) 1.0000 Uiso
O1C 0.1007(2) 0.6958(2) 0.6585(3) 0.0157(6) 1.0000 Uiso
O1D 0.2622(3) 0.7500 0.5862(3) 0.0115(8) 1.0000 Uiso
O2A 0.3695(2) 0.5936(2) 0.9094(3) 0.0159(6) 1.0000 Uiso
O2B 0.2362(2) 0.5010(2) 0.8946(3) 0.0170(6) 1.0000 Uiso
O2C 0.0887(2) 0.5860(1) 0.9456(3) 0.0136(6) 1.0000 Uiso
O3A 0.3397(2) 0.6837(2) 1.1677(3) 0.0191(7) 1.0000 Uiso
O3B 0.1947(2) 0.6335(2) 1.2808(3) 0.0212(7) 1.0000 Uiso
O3C 0.0722(2) 0.6447(1) 1.0998(2) 0.0132(6) 1.0000 Uiso
O3D 0.1707(3) 0.7500 1.1656(3) 0.0110(8) 1.0000 Uiso
O12 0.2099(2) 0.6181(1) 0.7826(2) 0.0115(6) 1.0000 Uiso
O23 0.2402(2) 0.5832(1) 1.0770(2) 0.0114(6) 1.0000 Uiso
O1W -0.1105(3) 0.4977(2) 0.8026(3) 0.0296(8) 1.0000 Uiso
O2W 0.0831(3) 0.4587(2) 0.6707(3) 0.0322(9) 1.0000 Uiso
O3W -0.0659(6) 0.7500 1.1547(6) 0.031(2) 0.78(1) Uiso
O4W -0.095(2) 0.7500 1.082(2) 0.031(2) 0.22(1) Uiso
O5W 0.5660(7) 0.5908(5) 0.0549(8) 0.038(2) 0.5000 Uiso
O6W 0.5692(7) 0.5653(6) 0.0317(9) 0.041(2) 0.5000 Uiso
O7W 0.1226(6) 0.7500 1.4123(6) 0.052(2) 1.0000 Uiso
N1 -0.0431(7) 0.7101(4) 0.5009(7) 0.025(2) 0.5000 Uiso
N2 -0.1105(3) 0.6121(2) 1.1271(3) 0.0170(8) 1.0000 Uiso
C1 0.0642(4) 0.7500 0.6417(5) 0.014(1) 1.0000 Uiso
C2 -0.0360(5) 0.7500 0.5942(6) 0.026(1) 1.0000 Uiso
C3 0.0430(3) 0.6070(2) 1.0268(3) 0.0115(7) 1.0000 Uiso
C4 -0.0583(3) 0.5829(2) 1.0333(3) 0.0116(8) 1.0000 Uiso
H2A -0.0959 0.5962 1.1809 0.027(7) 1.0000 Uiso
H2B -0.1056 0.6559 1.1281 0.027(7) 1.0000 Uiso
H2C -0.1729 0.6015 1.1130 0.027(7) 1.0000 Uiso
H4A -0.0483 0.5399 1.0465 0.027(7) 1.0000 Uiso
H4B -0.0946 0.5880 0.9708 0.027(7) 1.0000 Uiso
H1 0.1333 0.7500 0.8952 0.027(7) 1.0000 Uiso

loop_
_atom_type_symbol
_atom_type_scat_dispersion_real
_atom_type_scat_dispersion_imag
_atom_type_scat_Cromer_Mann_a1
_atom_type_scat_Cromer_Mann_b1
_atom_type_scat_Cromer_Mann_a2
_atom_type_scat_Cromer_Mann_b2
_atom_type_scat_Cromer_Mann_a3
_atom_type_scat_Cromer_Mann_b3
_atom_type_scat_Cromer_Mann_a4
_atom_type_scat_Cromer_Mann_b4
_atom_type_scat_Cromer_Mann_c
_atom_type_scat_source
'Mo  ' -1.8250 0.6880 3.7025 0.2772 17.2356 1.0958 12.8876 11.0040 3.7429 61.6584 4.3875 International_Tables_Vol_IV_Table_2.2B
'C   ' 0.0020 0.0020 2.3100 20.8439 1.0200 10.2075 1.5886 0.5687 0.8650 51.6512 0.2156 International_Tables_Vol_IV_Table_2.2B
'H   ' 0.0000 0.0000 0.4930 10.5109 0.3229 26.1257 0.1402 3.1424 0.0408 57.7997 0.0030 International_Tables_Vol_IV_Table_2.2B
'O   ' 0.0080 0.0060 3.0485 13.2771 2.2868 5.7011 1.5463 0.3239 0.8670 32.9089 0.2508 International_Tables_Vol_IV_Table_2.2B
'P   ' 0.0900 0.0950 6.4345 1.9067 4.1791 27.1570 1.7800 0.5260 1.4908 68.1645 1.1149 International_Tables_Vol_IV_Table_2.2B
'K   ' 0.1790 0.2500 8.2186 12.7949 7.4398 0.7748 1.0519 213.1870 0.8659 41.6841 1.4228 International_Tables_Vol_IV_Table_2.2B
'N   ' 0.0040 0.0030 12.2126 0.0057 3.1322 9.8933 2.0125 28.9975 1.1663 0.5826 -11.5290 International_Tables_Vol_IV_Table_2.2B

loop_
_geom_angle_atom_site_label_1
_geom_angle_site_symmetry_1
_geom_angle_atom_site_label_2
_geom_angle_site_symmetry_2
_geom_angle_atom_site_label_3
_geom_angle_site_symmetry_3
_geom_angle
_geom_angle_publ_flag
O1P . MO1 . O1A . 89.9(1) no
O1P . MO1 . O1B . 165.6(1) no
O1A . MO1 . O1B . 103.4(1) no
O1P . MO1 . O1C . 77.8(1) no
O1A . MO1 . O1C . 167.7(1) no
O1B . MO1 . O1C . 88.9(1) no
O1P . MO1 . O1D . 73.6(1) no
O1A . MO1 . O1D . 98.9(2) no
O1B . MO1 . O1D . 98.5(2) no
O1C . MO1 . O1D . 78.1(1) no
O1P . MO1 . O12 . 81.9(1) no
O1A . MO1 . O12 . 99.7(1) no
O1B . MO1 . O12 . 101.0(1) no
O1C . MO1 . O12 . 78.4(1) no
O1D . MO1 . O12 . 149.0(1) no
O2P . MO2 . O2A . 89.6(1) no
O2P . MO2 . O2B . 165.7(1) no
O2A . MO2 . O2B . 103.6(2) no
O2P . MO2 . O2C . 79.1(1) no
O2A . MO2 . O2C . 168.6(1) no
O2B . MO2 . O2C . 87.5(1) no
O2P . MO2 . O12 . 80.7(1) no
O2A . MO2 . O12 . 100.0(1) no
O2B . MO2 . O12 . 101.9(1) no
O2C . MO2 . O12 . 79.9(1) no
O2P . MO2 . O23 . 72.2(1) no
O2A . MO2 . O23 . 97.3(1) no
O2B . MO2 . O23 . 100.4(1) no
O2C . MO2 . O23 . 77.9(1) no
O12 . MO2 . O23 . 147.5(1) no
O2P . MO3 . O3A . 89.2(1) no
O2P . MO3 . O3B . 166.1(1) no
O3A . MO3 . O3B . 103.0(2) no
O2P . MO3 . O3C . 78.4(1) no
O3A . MO3 . O3C . 167.7(1) no
O3B . MO3 . O3C . 89.2(1) no
O2P . MO3 . O3D . 83.0(1) no
O3A . MO3 . O3D . 98.1(2) no
O3B . MO3 . O3D . 101.2(2) no
O3C . MO3 . O3D . 80.3(1) no
O2P . MO3 . O23 . 73.3(1) no
O3A . MO3 . O23 . 97.1(1) no
O3B . MO3 . O23 . 98.5(1) no
O3C . MO3 . O23 . 79.7(1) no
O3D . MO3 . O23 . 151.6(2) no
O1P . P1 . O2P . 110.8(1) no
O1P . P1 . O2P 5_565 110.8(1) no
O2P . P1 . O2P 5_565 110.9(2) no
O1P . P1 . H1 . 105.6(2) no
O2P . P1 . H1 . 109.3(1) no
O2P 5_565 P1 . H1 . 109.3(1) no
MO1 . O1P . MO1 5_565 92.6(1) no
MO1 . O1P . P1 . 130.6(1) no
MO1 5_565 O1P . P1 . 130.6(1) no
MO2 . O2P . MO3 . 93.9(1) no
MO2 . O2P . P1 . 131.9(2) no
MO3 . O2P . P1 . 131.9(2) no
MO1 . O1C . C1 . 128.1(3) no
MO1 . O1D . MO1 5_565 120.2(2) no
MO2 . O2C . C3 . 129.2(3) no
MO3 . O3C . C3 . 129.0(3) no
MO3 . O3D . MO3 5_565 134.9(2) no
MO1 . O12 . MO2 . 139.8(2) no
MO2 . O23 . MO3 . 120.7(2) no
N1 5_565 N1 . C2 . 54.1(4) no
C4 . N2 . H2A . 110.8(4) no
C4 . N2 . H2B . 112.2(4) no
H2A . N2 . H2B . 113.5(5) no
C4 . N2 . H2C . 103.3(4) no
H2A . N2 . H2C . 108.3(4) no
H2B . N2 . H2C . 108.2(4) no
O1C . C1 . O1C 5_565 127.5(6) no
O1C . C1 . C2 . 116.2(3) no
O1C 5_565 C1 . C2 . 116.3(3) no
N1 . C2 . N1 5_565 71.8(8) no
N1 . C2 . C1 . 111.8(6) no
N1 5_565 C2 . C1 . 111.8(6) no
O2C . C3 . O3C . 127.4(4) no
O2C . C3 . C4 . 114.2(4) no
O3C . C3 . C4 . 118.5(4) no
N2 . C4 . C3 . 111.9(3) no
N2 . C4 . H4A . 109.6(4) no
C3 . C4 . H4A . 100.6(4) no
N2 . C4 . H4B . 108.3(4) no
C3 . C4 . H4B . 116.2(4) no
H4A . C4 . H4B . 109.9(4) no

loop_
_geom_bond_atom_site_label_1
_geom_bond_site_symmetry_1
_geom_bond_atom_site_label_2
_geom_bond_site_symmetry_2
_geom_bond_distance
_geom_bond_publ_flag
MO1 . O1P . 2.315(3) yes
MO1 . O1A . 1.712(3) yes
MO1 . O1B . 1.710(3) yes
MO1 . O1C . 2.311(3) yes
MO1 . O1D . 1.928(2) yes
MO1 . O12 . 1.917(3) yes
MO2 . O2P . 2.332(3) yes
MO2 . O2A . 1.717(3) yes
MO2 . O2B . 1.706(3) yes
MO2 . O2C . 2.287(3) yes
MO2 . O12 . 1.903(3) yes
MO2 . O23 . 1.938(3) yes
MO3 . O2P . 2.282(3) yes
MO3 . O3A . 1.712(4) yes
MO3 . O3B . 1.708(3) yes
MO3 . O3C . 2.255(3) yes
MO3 . O3D . 1.923(2) yes
MO3 . O23 . 1.942(3) yes
P1 . O1P . 1.527(4) yes
P1 . O2P . 1.532(3) yes
P1 . O2P 5_565 1.533(3) yes
P1 . H1 . 1.000(1) no
O1C . C1 . 1.251(4) yes
O2C . C3 . 1.259(5) yes
O3C . C3 . 1.253(5) yes
O3W . O4W . 0.97(3) no
O5W . O6W . 0.60(1) no
N1 . N1 5_565 1.65(2) yes
N1 . C2 . 1.41(1) yes
N2 . C4 . 1.488(6) yes
N2 . H2A . 0.761(4) no
N2 . H2B . 0.910(4) no
N2 . H2C . 0.923(4) no
C1 . C2 . 1.53(1) yes
C3 . C4 . 1.515(6) yes
C4 . H4A . 0.916(4) no
C4 . H4B . 0.924(4) no
